data_2231761
loop_
_publ_author_name
'Shan, Shang'
'Huang, Yan-Lan'
'Guo, Han-Qi'
'Li, Deng-Feng'
'Sun, Jian'

_publ_section_title
;
 (<i>E</i>)-<i>N</i>'-[1-(Thiophen-2-yl)ethylidene]benzohydrazide
;
_journal_coeditor_code XU6116
_journal_issue 9
_journal_name_full 'Acta Crystallographica Section E'
_journal_page_first o2498
_journal_paper_doi 10.1107/S1600536811033101
_journal_volume 67
_journal_year 2011
_chemical_formula_iupac 'C13 H12 N2 O S'
_chemical_formula_moiety 'C13 H12 N2 O S'
_chemical_formula_sum 'C13 H12 N2 O S'
_chemical_formula_weight 244.31
_chemical_name_systematic
;
(<i>E</i>)-<i>N</i>'-[1-(Thiophen-2-yl)ethylidene]benzohydrazide
;
_space_group_IT_number 61
_symmetry_cell_setting orthorhombic
_symmetry_space_group_name_Hall '-P 2ac 2ab'
_symmetry_space_group_name_H-M 'P b c a'
_atom_sites_solution_hydrogens geom
_atom_sites_solution_primary direct
_atom_sites_solution_secondary difmap
_audit_creation_method SHELXL-97
_cell_angle_alpha 90.00
_cell_angle_beta 90.00
_cell_angle_gamma 90.00
_cell_formula_units_Z 8
_cell_length_a 9.906(3)
_cell_length_b 10.542(5)
_cell_length_c 22.870(5)
_cell_measurement_reflns_used 2153
_cell_measurement_temperature 294(2)
_cell_measurement_theta_max 25.2
_cell_measurement_theta_min 3.3
_cell_volume 2388.3(14)
_computing_cell_refinement 'PROCESS-AUTO (Rigaku, 1998)'
_computing_data_collection 'PROCESS-AUTO (Rigaku, 1998)'
_computing_data_reduction 'CrystalStructure (Rigaku/MSC, 2002)'
_computing_molecular_graphics 'ORTEP-3 for Windows (Farrugia, 1997)'
_computing_publication_material 'WinGX (Farrugia, 1999)'
_computing_structure_refinement 'SHELXL97 (Sheldrick, 2008)'
_computing_structure_solution 'SIR92 (Altomare <i>et al.</i>, 1993)'
_diffrn_ambient_temperature 294(2)
_diffrn_detector_area_resol_mean 10.0
_diffrn_measured_fraction_theta_full 0.999
_diffrn_measured_fraction_theta_max 0.999
_diffrn_measurement_device_type 'Rigaku R-AXIS RAPID IP'
_diffrn_measurement_method \w
_diffrn_radiation_monochromator graphite
_diffrn_radiation_source 'fine-focus sealed tube'
_diffrn_radiation_type MoK\a
_diffrn_radiation_wavelength 0.71073
_diffrn_reflns_av_R_equivalents 0.0364
_diffrn_reflns_av_sigmaI/netI 0.0326
_diffrn_reflns_limit_h_max 11
_diffrn_reflns_limit_h_min -10
_diffrn_reflns_limit_k_max 12
_diffrn_reflns_limit_k_min -11
_diffrn_reflns_limit_l_max 23
_diffrn_reflns_limit_l_min -27
_diffrn_reflns_number 7859
_diffrn_reflns_theta_full 25.20
_diffrn_reflns_theta_max 25.20
_diffrn_reflns_theta_min 3.34
_exptl_absorpt_coefficient_mu 0.255
_exptl_absorpt_correction_type none
_exptl_crystal_colour yellow
_exptl_crystal_density_diffrn 1.359
_exptl_crystal_density_method 'not measured'
_exptl_crystal_description block
_exptl_crystal_F_000 1024
_exptl_crystal_size_max 0.32
_exptl_crystal_size_mid 0.29
_exptl_crystal_size_min 0.28
_refine_diff_density_max 0.201
_refine_diff_density_min -0.173
_refine_ls_extinction_method none
_refine_ls_goodness_of_fit_ref 1.025
_refine_ls_hydrogen_treatment constr
_refine_ls_matrix_type full
_refine_ls_number_parameters 155
_refine_ls_number_reflns 2153
_refine_ls_number_restraints 0
_refine_ls_restrained_S_all 1.025
_refine_ls_R_factor_all 0.0670
_refine_ls_R_factor_gt 0.0408
_refine_ls_shift/su_max 0.001
_refine_ls_shift/su_mean 0.000
_refine_ls_structure_factor_coef Fsqd
_refine_ls_weighting_details 'calc w=1/[\s^2^(Fo^2^)+(0.0465P)^2^+0.4798P] where P=(Fo^2^+2Fc^2^)/3'
_refine_ls_weighting_scheme calc
_refine_ls_wR_factor_gt 0.0919
_refine_ls_wR_factor_ref 0.1008
_reflns_number_gt 1552
_reflns_number_total 2153
_reflns_threshold_expression I>2sigma(I)
_cod_data_source_file xu6116.cif
_cod_data_source_block I
_cod_database_code 2231761
_cod_database_fobs_code 2231761

loop_
_symmetry_equiv_pos_as_xyz
'x, y, z'
'-x+1/2, -y, z+1/2'
'x+1/2, -y+1/2, -z'
'-x, y+1/2, -z+1/2'
'-x, -y, -z'
'x-1/2, y, -z-1/2'
'-x-1/2, y-1/2, z'
'x, -y-1/2, z-1/2'

loop_
_atom_site_type_symbol
_atom_site_label
_atom_site_fract_x
_atom_site_fract_y
_atom_site_fract_z
_atom_site_U_iso_or_equiv
_atom_site_adp_type
_atom_site_calc_flag
_atom_site_refinement_flags
_atom_site_occupancy
_atom_site_symmetry_multiplicity
S S1 0.61206(5) 0.31374(5) 0.02223(3) 0.0507(2) Uani d . 1 1
N N1 0.30582(15) 0.50999(16) 0.12073(8) 0.0425(5) Uani d . 1 1
H H1 0.3095 0.5895 0.1290 0.051 Uiso calc R 1 1
N N2 0.41317(15) 0.45043(16) 0.09296(8) 0.0422(4) Uani d . 1 1
O O1 0.19122(15) 0.32660(14) 0.12656(9) 0.0679(5) Uani d . 1 1
C C1 0.08229(18) 0.51074(18) 0.16290(10) 0.0376(5) Uani d . 1 1
C C2 0.0570(2) 0.6393(2) 0.15591(10) 0.0462(6) Uani d . 1 1
H H2 0.1126 0.6881 0.1321 0.055 Uiso calc R 1 1
C C3 -0.0508(2) 0.6949(2) 0.18432(11) 0.0549(6) Uani d . 1 1
H H3 -0.0675 0.7810 0.1794 0.066 Uiso calc R 1 1
C C4 -0.1335(2) 0.6245(3) 0.21977(11) 0.0583(7) Uani d . 1 1
H H4 -0.2050 0.6629 0.2393 0.070 Uiso calc R 1 1
C C5 -0.1101(2) 0.4972(2) 0.22631(12) 0.0606(7) Uani d . 1 1
H H5 -0.1664 0.4490 0.2501 0.073 Uiso calc R 1 1
C C6 -0.0040(2) 0.4405(2) 0.19801(10) 0.0495(6) Uani d . 1 1
H H6 0.0103 0.3538 0.2024 0.059 Uiso calc R 1 1
C C7 0.19588(19) 0.4411(2) 0.13447(10) 0.0423(5) Uani d . 1 1
C C8 0.5283(2) 0.50629(18) 0.09602(10) 0.0377(5) Uani d . 1 1
C C9 0.63941(18) 0.44513(18) 0.06501(9) 0.0377(5) Uani d . 1 1
C C10 0.7727(2) 0.4768(2) 0.06465(11) 0.0488(6) Uani d . 1 1
H H10 0.8080 0.5451 0.0853 0.059 Uiso calc R 1 1
C C11 0.8514(2) 0.3953(2) 0.02980(11) 0.0549(7) Uani d . 1 1
H H11 0.9441 0.4043 0.0249 0.066 Uiso calc R 1 1
C C12 0.7782(2) 0.3029(2) 0.00428(11) 0.0509(6) Uani d . 1 1
H H12 0.8141 0.2409 -0.0201 0.061 Uiso calc R 1 1
C C13 0.5569(2) 0.6255(2) 0.12900(11) 0.0523(6) Uani d . 1 1
H H13A 0.5023 0.6930 0.1137 0.078 Uiso calc R 1 1
H H13B 0.6506 0.6471 0.1249 0.078 Uiso calc R 1 1
H H13C 0.5362 0.6130 0.1696 0.078 Uiso calc R 1 1

loop_
_atom_site_aniso_label
_atom_site_aniso_U_11
_atom_site_aniso_U_22
_atom_site_aniso_U_33
_atom_site_aniso_U_12
_atom_site_aniso_U_13
_atom_site_aniso_U_23
S1 0.0387(3) 0.0543(4) 0.0590(4) -0.0030(3) -0.0008(3) -0.0143(3)
N1 0.0321(9) 0.0425(9) 0.0529(13) 0.0001(8) 0.0042(8) -0.0043(8)
N2 0.0328(9) 0.0455(9) 0.0484(12) 0.0030(8) 0.0026(8) -0.0031(8)
O1 0.0465(9) 0.0458(9) 0.1112(16) -0.0032(7) 0.0204(9) -0.0110(9)
C1 0.0319(10) 0.0441(11) 0.0368(13) -0.0032(9) -0.0021(9) -0.0031(9)
C2 0.0422(12) 0.0472(12) 0.0491(16) -0.0032(10) 0.0022(11) 0.0017(10)
C3 0.0555(14) 0.0501(13) 0.0591(17) 0.0100(11) 0.0014(12) -0.0064(12)
C4 0.0485(13) 0.0730(17) 0.0533(17) 0.0060(13) 0.0099(12) -0.0136(13)
C5 0.0592(15) 0.0688(16) 0.0538(18) -0.0099(13) 0.0207(13) -0.0064(12)
C6 0.0537(13) 0.0479(12) 0.0470(15) -0.0034(11) 0.0064(11) -0.0016(11)
C7 0.0344(11) 0.0441(12) 0.0485(15) -0.0015(10) -0.0023(10) -0.0020(10)
C8 0.0345(10) 0.0393(10) 0.0392(13) 0.0005(9) -0.0022(10) 0.0023(9)
C9 0.0346(10) 0.0382(10) 0.0402(13) 0.0003(9) -0.0007(9) 0.0029(9)
C10 0.0375(11) 0.0448(12) 0.0641(17) -0.0057(10) 0.0032(11) -0.0064(11)
C11 0.0354(11) 0.0549(13) 0.0744(19) 0.0005(10) 0.0097(12) -0.0043(13)
C12 0.0437(12) 0.0548(14) 0.0542(16) 0.0068(11) 0.0061(11) -0.0068(12)
C13 0.0389(11) 0.0533(13) 0.0646(18) -0.0006(10) 0.0028(11) -0.0126(12)

loop_
_atom_type_symbol
_atom_type_description
_atom_type_scat_dispersion_real
_atom_type_scat_dispersion_imag
_atom_type_scat_source
C C 0.0033 0.0016 'International Tables Vol C Tables 4.2.6.8 and 6.1.1.4'
H H 0.0000 0.0000 'International Tables Vol C Tables 4.2.6.8 and 6.1.1.4'
N N 0.0061 0.0033 'International Tables Vol C Tables 4.2.6.8 and 6.1.1.4'
O O 0.0106 0.0060 'International Tables Vol C Tables 4.2.6.8 and 6.1.1.4'
S S 0.1246 0.1234 'International Tables Vol C Tables 4.2.6.8 and 6.1.1.4'

loop_
_geom_angle_atom_site_label_1
_geom_angle_atom_site_label_2
_geom_angle_atom_site_label_3
_geom_angle
C12 S1 C9 92.23(10)
C7 N1 N2 118.85(17)
C7 N1 H1 120.6
N2 N1 H1 120.6
C8 N2 N1 116.57(17)
C6 C1 C2 118.51(19)
C6 C1 C7 117.01(18)
C2 C1 C7 124.48(19)
C3 C2 C1 120.0(2)
C3 C2 H2 120.0
C1 C2 H2 120.0
C4 C3 C2 120.7(2)
C4 C3 H3 119.6
C2 C3 H3 119.6
C5 C4 C3 119.6(2)
C5 C4 H4 120.2
C3 C4 H4 120.2
C4 C5 C6 120.3(2)
C4 C5 H5 119.8
C6 C5 H5 119.8
C5 C6 C1 120.8(2)
C5 C6 H6 119.6
C1 C6 H6 119.6
O1 C7 N1 121.93(19)
O1 C7 C1 121.45(18)
N1 C7 C1 116.53(18)
N2 C8 C9 116.11(18)
N2 C8 C13 125.55(19)
C9 C8 C13 118.34(17)
C10 C9 C8 128.73(19)
C10 C9 S1 110.31(16)
C8 C9 S1 120.95(14)
C9 C10 C11 113.0(2)
C9 C10 H10 123.5
C11 C10 H10 123.5
C12 C11 C10 112.8(2)
C12 C11 H11 123.6
C10 C11 H11 123.6
C11 C12 S1 111.59(17)
C11 C12 H12 124.2
S1 C12 H12 124.2
C8 C13 H13A 109.5
C8 C13 H13B 109.5
H13A C13 H13B 109.5
C8 C13 H13C 109.5
H13A C13 H13C 109.5
H13B C13 H13C 109.5

loop_
_geom_bond_atom_site_label_1
_geom_bond_atom_site_label_2
_geom_bond_distance
S1 C12 1.700(2)
S1 C9 1.717(2)
N1 C7 1.346(2)
N1 N2 1.389(2)
N1 H1 0.8600
N2 C8 1.286(2)
O1 C7 1.222(2)
C1 C6 1.387(3)
C1 C2 1.388(3)
C1 C7 1.492(3)
C2 C3 1.380(3)
C2 H2 0.9300
C3 C4 1.371(3)
C3 H3 0.9300
C4 C5 1.370(3)
C4 H4 0.9300
C5 C6 1.371(3)
C5 H5 0.9300
C6 H6 0.9300
C8 C9 1.459(3)
C8 C13 1.493(3)
C9 C10 1.361(3)
C10 C11 1.407(3)
C10 H10 0.9300
C11 C12 1.347(3)
C11 H11 0.9300
C12 H12 0.9300
C13 H13A 0.9600
C13 H13B 0.9600
C13 H13C 0.9600

loop_
_geom_hbond_atom_site_label_D
_geom_hbond_atom_site_label_H
_geom_hbond_atom_site_label_A
_geom_hbond_site_symmetry_A
_geom_hbond_distance_DH
_geom_hbond_distance_HA
_geom_hbond_distance_DA
_geom_hbond_angle_DHA
N1 H1 O1 7_665 0.86 2.50 3.340(3) 166
C2 H2 O1 7_665 0.93 2.43 3.251(3) 147
C13 H13A O1 7_665 0.96 2.40 3.246(3) 147

loop_
_cod_related_entry_id
_cod_related_entry_database
_cod_related_entry_code
1 ChemSpider 4547102
